data_2200347
loop_
_publ_author_name
'B. Sridhar'
'N. Srinivasan'
'R. K. Rajaram'

_publ_section_title
;
 Tri(<small>L</small>-isoleucinium) sulfate bisulfate
;
_journal_issue 6
_journal_name_full 'Acta Crystallographica Section E'
_journal_page_first o558
_journal_page_last o560
_journal_paper_doi 10.1107/S1600536801008583
_journal_volume 57
_journal_year 2001
_chemical_formula_moiety ' 3C6 H14 N O2 +, H1 S1 O4 -, S1 O4 2- '
_chemical_formula_sum 'C18 H43 N3 O14 S2'
_chemical_formula_weight 589.67
_chemical_name_common 'Tri(L-Isoleucinium) sulfate bisulfate'
_chemical_name_systematic 'Tri(L-Isoleucinium) sulfate bisulfate'
_space_group_IT_number 19
_symmetry_cell_setting orthorhombic
_symmetry_space_group_name_Hall 'P 2ac 2ab'
_symmetry_space_group_name_H-M 'P 21 21 21'
_audit_creation_method SHELXL-97
_cell_angle_alpha 90
_cell_angle_beta 90
_cell_angle_gamma 90
_cell_formula_units_Z 4
_cell_length_a 6.743(5)
_cell_length_b 19.418(5)
_cell_length_c 22.095(5)
_cell_measurement_reflns_used 25
_cell_measurement_temperature 293(2)
_cell_measurement_theta_max 14.1
_cell_measurement_theta_min 9.9
_cell_volume 2893(2)
_computing_cell_refinement 'CAD-4 Software'
_computing_data_collection 'CAD-4 Software (Enraf-Nonius, 1989)'
_computing_data_reduction 'CAD-4 Software'
_computing_molecular_graphics 'PLATON (Spek, 1999)'
_computing_publication_material SHELXL97
_computing_structure_refinement 'SHELXL97 (Sheldrick, 1997b)'
_computing_structure_solution 'SHELXS97 (Sheldrick, 1997a)'
_diffrn_ambient_temperature 293(2)
_diffrn_measured_fraction_theta_full .997
_diffrn_measured_fraction_theta_max .997
_diffrn_measurement_device_type 'Enraf-Nonius sealed tube'
_diffrn_measurement_method \w-2\q
_diffrn_radiation_monochromator graphite
_diffrn_radiation_source 'fine-focus sealed tube'
_diffrn_radiation_type MoK\a
_diffrn_radiation_wavelength .71069
_diffrn_reflns_av_R_equivalents .035
_diffrn_reflns_av_sigmaI/netI .121
_diffrn_reflns_limit_h_max 8
_diffrn_reflns_limit_h_min -1
_diffrn_reflns_limit_k_max 23
_diffrn_reflns_limit_k_min -2
_diffrn_reflns_limit_l_max 26
_diffrn_reflns_limit_l_min -2
_diffrn_reflns_number 4192
_diffrn_reflns_theta_full 25.0
_diffrn_reflns_theta_max 24.97
_diffrn_reflns_theta_min 1.84
_diffrn_standards_decay_% none
_diffrn_standards_interval_count 60
_diffrn_standards_number 3
_exptl_absorpt_coefficient_mu .25
_exptl_absorpt_correction_T_max .970
_exptl_absorpt_correction_T_min .945
_exptl_absorpt_correction_type psi-scan
_exptl_absorpt_process_details '(North et al., 1968)'
_exptl_crystal_colour colorless
_exptl_crystal_density_diffrn 1.354
_exptl_crystal_density_meas 1.35
_exptl_crystal_density_method 'flotation measured'
_exptl_crystal_description needles
_exptl_crystal_F_000 1264
_exptl_crystal_size_max .33
_exptl_crystal_size_mid .13
_exptl_crystal_size_min .10
_refine_diff_density_max .29
_refine_diff_density_min -.29
_refine_ls_abs_structure_details '(Flack, 1983)'
_refine_ls_abs_structure_Flack -.15(15)
_refine_ls_extinction_method none
_refine_ls_goodness_of_fit_ref .99
_refine_ls_hydrogen_treatment constr
_refine_ls_matrix_type full
_refine_ls_number_parameters 339
_refine_ls_number_reflns 3764
_refine_ls_number_restraints 0
_refine_ls_restrained_S_all .99
_refine_ls_R_factor_all .145
_refine_ls_R_factor_gt .047
_refine_ls_shift/su_max .001
_refine_ls_shift/su_mean .000
_refine_ls_structure_factor_coef Fsqd
_refine_ls_weighting_details 'calc w=1/[\s^2^(Fo^2^)+(0.0508P)^2^] where P=(Fo^2^+2Fc^2^)/3'
_refine_ls_weighting_scheme calc
_refine_ls_wR_factor_ref .125
_reflns_number_gt 1902
_reflns_number_total 3764
_reflns_threshold_expression I>2\s(I)
_cod_data_source_file tk6015.cif
_cod_data_source_block I
_cod_database_code 2200347
_cod_database_fobs_code 2200347

loop_
_symmetry_equiv_pos_as_xyz
'x, y, z'
'-x+1/2, -y, z+1/2'
'x+1/2, -y+1/2, -z'
'-x, y+1/2, -z+1/2'

loop_
_atom_site_label
_atom_site_fract_x
_atom_site_fract_y
_atom_site_fract_z
_atom_site_U_iso_or_equiv
_atom_site_adp_type
_atom_site_calc_flag
_atom_site_refinement_flags
_atom_site_occupancy
_atom_site_disorder_assembly
_atom_site_disorder_group
_atom_site_type_symbol
S1 .0559(3) .89357(9) .32327(8) .0354(5) Uani d . 1 . . S
O1 .2169(7) .9427(2) .3217(2) .0497(14) Uani d . 1 . . O
O2 .1063(7) .8393(2) .3715(2) .0479(14) Uani d . 1 . . O
H2 .2163 .8231 .3646 .072 Uiso calc R 1 . . H
O3 -.1263(7) .9233(2) .3450(2) .0421(13) Uani d . 1 . . O
O4 .0321(9) .8594(2) .2659(2) .0542(15) Uani d . 1 . . O
S2 .5194(3) .74344(8) .33020(7) .0333(4) Uani d . 1 . . S
O5 .5541(8) .7659(2) .26814(19) .0511(14) Uani d . 1 . . O
O6 .4630(7) .8041(2) .36764(19) .0402(12) Uani d . 1 . . O
O7 .7028(7) .7151(3) .3554(2) .0493(14) Uani d . 1 . . O
O8 .3596(7) .6933(2) .3336(2) .0457(14) Uani d . 1 . . O
O11 -.1544(9) .5779(2) .1668(2) .0597(16) Uani d . 1 . . O
H11 -.1823 .5380 .1753 .090 Uiso calc R 1 . . H
O12 -.0097(9) .5792(2) .2575(2) .0583(16) Uani d . 1 . . O
C11 -.0729(11) .6080(4) .2140(3) .0385(18) Uani d . 1 . . C
C12 -.0571(12) .6839(3) .2037(3) .0394(18) Uani d . 1 . . C
H12 -.1897 .7011 .1937 .047 Uiso calc R 1 . . H
N1 .0038(9) .7155(2) .2625(2) .0377(15) Uani d . 1 . . N
H1A .0134 .7609 .2581 .057 Uiso calc R 1 . . H
H1B .1206 .6985 .2737 .057 Uiso calc R 1 . . H
H1C -.0866 .7059 .2906 .057 Uiso calc R 1 . . H
C13 .0833(11) .7060(3) .1532(3) .0406(19) Uani d . 1 . . C
H13 .1036 .7558 .1575 .049 Uiso calc . 1 . . H
C14 .2880(12) .6717(4) .1593(3) .062(3) Uani d . 1 . . C
H14A .3373 .6784 .1996 .093 Uiso calc R 1 . . H
H14B .3782 .6920 .1308 .093 Uiso calc R 1 . . H
H14C .2761 .6233 .1512 .093 Uiso calc R 1 . . H
C15 -.0046(12) .6940(4) .0903(3) .051(2) Uani d . 1 . . C
H15A -.0017 .6451 .0817 .061 Uiso calc R 1 . . H
H15B -.1423 .7084 .0906 .061 Uiso calc R 1 . . H
C16 .1025(15) .7320(5) .0400(4) .089(3) Uani d . 1 . . C
H16A .0380 .7228 .0021 .133 Uiso calc R 1 . . H
H16B .2376 .7165 .0380 .133 Uiso calc R 1 . . H
H16C .0998 .7805 .0479 .133 Uiso calc R 1 . . H
O21 .6398(9) 1.0582(2) .1579(2) .0508(15) Uani d . 1 . . O
H21 .6233 1.0996 .1634 .076 Uiso calc R 1 . . H
O22 .5173(10) 1.0487(2) .2517(2) .0575(16) Uani d . 1 . . O
C21 .5887(11) 1.0239(3) .2076(4) .0383(19) Uani d . 1 . . C
C22 .6394(11) .9489(3) .2016(3) .0329(17) Uani d . 1 . . C
H22 .7844 .9459 .2015 .039 Uiso calc R 1 . . H
N2 .5699(8) .9128(2) .2578(2) .0346(14) Uani d . 1 . . N
H2A .6009 .8683 .2555 .052 Uiso calc R 1 . . H
H2B .4391 .9173 .2612 .052 Uiso calc R 1 . . H
H2C .6286 .9313 .2900 .052 Uiso calc R 1 . . H
C23 .5679(13) .9133(3) .1433(3) .044(2) Uani d . 1 . . C
H23 .6040 .9434 .1094 .053 Uiso calc . 1 . . H
C24 .6759(16) .8457(4) .1342(4) .077(3) Uani d . 1 . . C
H24A .8164 .8535 .1355 .116 Uiso calc R 1 . . H
H24B .6404 .8266 .0956 .116 Uiso calc R 1 . . H
H24C .6392 .8141 .1657 .116 Uiso calc R 1 . . H
C25 .3447(13) .9025(4) .1402(4) .064(3) Uani d . 1 . . C
H25A .3153 .8758 .1042 .077 Uiso calc R 1 . . H
H25B .3053 .8750 .1749 .077 Uiso calc R 1 . . H
C26 .2197(13) .9661(5) .1391(4) .083(3) Uani d . 1 . . C
H26A .0821 .9534 .1381 .125 Uiso calc R 1 . . H
H26B .2513 .9928 .1038 .125 Uiso calc R 1 . . H
H26C .2454 .9929 .1748 .125 Uiso calc R 1 . . H
O31 .4458(9) .8625(2) .5848(2) .0584(15) Uani d . 1 . . O
H31 .3516 .8398 .5971 .088 Uiso calc R 1 . . H
O32 .4624(9) .7802(2) .5148(2) .0642(17) Uani d . 1 . . O
C31 .5196(12) .8334(3) .5367(3) .0383(18) Uani d . 1 . . C
C32 .7003(11) .8715(3) .5125(3) .0359(18) Uani d . 1 . . C
H32 .8103 .8634 .5406 .043 Uiso calc R 1 . . H
N3 .7516(8) .8378(3) .4536(2) .0371(16) Uani d . 1 . . N
H3A .8560 .8589 .4373 .056 Uiso calc R 1 . . H
H3B .6488 .8408 .4285 .056 Uiso calc R 1 . . H
H3C .7805 .7937 .4600 .056 Uiso calc R 1 . . H
C33 .6718(12) .9484(4) .5070(3) .045(2) Uani d . 1 . . C
H33 .6315 .9650 .5471 .054 Uiso calc . 1 . . H
C34 .8693(13) .9842(4) .4919(3) .072(3) Uani d . 1 . . C
H34A .8481 1.0330 .4886 .109 Uiso calc R 1 . . H
H34B .9195 .9668 .4543 .109 Uiso calc R 1 . . H
H34C .9635 .9753 .5235 .109 Uiso calc R 1 . . H
C35 .5080(14) .9683(3) .4635(3) .059(2) Uani d . 1 . . C
H35A .3921 .9405 .4725 .071 Uiso calc R 1 . . H
H35B .5502 .9569 .4228 .071 Uiso calc R 1 . . H
C36 .4481(18) 1.0436(4) .4650(4) .105(4) Uani d . 1 . . C
H36A .3374 1.0508 .4384 .158 Uiso calc R 1 . . H
H36B .5576 1.0716 .4521 .158 Uiso calc R 1 . . H
H36C .4113 1.0562 .5055 .158 Uiso calc R 1 . . H

loop_
_atom_site_aniso_label
_atom_site_aniso_U_11
_atom_site_aniso_U_22
_atom_site_aniso_U_33
_atom_site_aniso_U_12
_atom_site_aniso_U_13
_atom_site_aniso_U_23
S1 .0348(11) .0339(9) .0374(10) .0011(10) .0040(10) .0014(9)
O1 .039(3) .036(3) .075(4) .001(3) .012(3) .003(3)
O2 .036(3) .054(3) .053(3) .012(3) .013(3) .021(3)
O3 .024(3) .057(3) .045(3) .011(3) .002(3) -.006(3)
O4 .076(4) .046(3) .041(3) -.001(3) .007(3) -.010(2)
S2 .0322(11) .0321(9) .0356(9) .0047(9) -.0061(10) .0017(8)
O5 .068(4) .048(3) .037(3) .004(3) -.008(3) .006(2)
O6 .034(3) .041(3) .046(3) .005(3) -.010(3) -.013(2)
O7 .036(3) .058(3) .054(3) .014(3) -.012(3) .008(3)
O8 .032(3) .032(3) .074(4) -.002(2) -.002(3) -.001(3)
O11 .079(4) .043(3) .057(3) -.019(3) -.008(4) .001(3)
O12 .067(4) .044(3) .064(3) -.006(3) -.012(4) .017(3)
C11 .040(5) .040(4) .036(4) -.009(4) -.001(4) -.008(4)
C12 .042(5) .039(4) .037(4) -.008(4) -.003(4) -.004(3)
N1 .043(4) .034(3) .036(3) .002(3) .007(3) .001(2)
C13 .049(5) .036(4) .036(4) .001(4) .002(4) -.003(3)
C14 .043(5) .090(7) .054(6) -.012(5) .007(5) -.002(5)
C15 .053(5) .060(5) .038(4) -.005(5) -.011(5) -.004(4)
C16 .095(8) .121(8) .050(5) -.009(8) -.001(6) .012(6)
O21 .068(4) .033(3) .051(3) -.010(3) .006(3) .007(3)
O22 .078(4) .039(3) .056(3) -.006(3) .011(4) -.012(2)
C21 .038(5) .031(4) .046(5) -.006(4) -.002(4) -.003(4)
C22 .033(4) .042(4) .024(4) -.002(4) .004(4) .009(3)
N2 .036(4) .035(3) .032(3) .002(3) .000(3) .000(2)
C23 .057(6) .036(4) .040(4) .004(4) .005(4) .006(4)
C24 .133(9) .050(5) .049(5) .022(6) -.003(6) -.003(4)
C25 .083(7) .066(6) .044(5) -.014(6) -.010(5) .002(5)
C26 .048(6) .108(8) .094(7) -.007(6) .010(6) -.015(7)
O31 .068(4) .054(3) .053(3) -.014(3) .033(3) -.002(3)
O32 .078(4) .058(3) .057(3) -.033(4) .021(4) -.006(3)
C31 .046(5) .040(4) .030(4) -.003(5) .009(4) .011(3)
C32 .035(4) .046(4) .026(4) -.006(4) .000(4) -.002(3)
N3 .034(4) .039(4) .039(4) -.002(3) .003(3) -.004(3)
C33 .063(6) .036(4) .036(4) -.003(4) .006(5) .001(4)
C34 .082(7) .073(6) .063(6) -.040(6) .024(6) -.023(5)
C35 .073(6) .049(5) .056(5) .013(5) .001(6) .001(4)
C36 .153(12) .067(6) .096(7) .029(8) -.003(9) .019(5)

loop_
_atom_type_symbol
_atom_type_description
_atom_type_scat_dispersion_real
_atom_type_scat_dispersion_imag
_atom_type_scat_source
C C .0033 .0016 'International Tables Vol C Tables 4.2.6.8 and 6.1.1.4'
H H .0000 .0000 'International Tables Vol C Tables 4.2.6.8 and 6.1.1.4'
N N .0061 .0033 'International Tables Vol C Tables 4.2.6.8 and 6.1.1.4'
O O .0106 .0060 'International Tables Vol C Tables 4.2.6.8 and 6.1.1.4'
S S .1246 .1234 'International Tables Vol C Tables 4.2.6.8 and 6.1.1.4'

loop_
_geom_angle_atom_site_label_1
_geom_angle_atom_site_label_2
_geom_angle_atom_site_label_3
_geom_angle
_geom_angle_publ_flag
O4 S1 O3 112.5(3) no
O4 S1 O1 111.5(3) no
O3 S1 O1 112.6(3) no
O4 S1 O2 108.6(3) no
O3 S1 O2 103.5(3) no
O1 S1 O2 107.7(3) no
S1 O2 H2 109.5 no
O8 S2 O5 111.5(3) no
O8 S2 O7 110.8(3) no
O5 S2 O7 109.6(3) no
O8 S2 O6 108.1(3) no
O5 S2 O6 109.1(3) no
O7 S2 O6 107.6(3) no
C11 O11 H11 109.5 no
O12 C11 O11 125.5(7) no
O12 C11 C12 124.1(6) no
O11 C11 C12 110.3(6) no
N1 C12 C11 107.0(5) no
N1 C12 C13 110.5(6) no
C11 C12 C13 115.7(6) no
N1 C12 H12 107.8 no
C11 C12 H12 107.8 no
C13 C12 H12 107.8 no
C12 N1 H1A 109.5 no
C12 N1 H1B 109.5 no
H1A N1 H1B 109.5 no
C12 N1 H1C 109.5 no
H1A N1 H1C 109.5 no
H1B N1 H1C 109.5 no
C12 C13 C15 112.4(6) no
C12 C13 C14 111.7(6) no
C15 C13 C14 111.2(6) no
C12 C13 H13 107.0 no
C15 C13 H13 107.0 no
C14 C13 H13 107.0 no
C13 C14 H14A 109.5 no
C13 C14 H14B 109.5 no
H14A C14 H14B 109.5 no
C13 C14 H14C 109.5 no
H14A C14 H14C 109.5 no
H14B C14 H14C 109.5 no
C16 C15 C13 114.1(6) no
C16 C15 H15A 108.7 no
C13 C15 H15A 108.7 no
C16 C15 H15B 108.7 no
C13 C15 H15B 108.7 no
H15A C15 H15B 107.6 no
C15 C16 H16A 109.5 no
C15 C16 H16B 109.5 no
H16A C16 H16B 109.5 no
C15 C16 H16C 109.5 no
H16A C16 H16C 109.5 no
H16B C16 H16C 109.5 no
C21 O21 H21 109.5 no
O22 C21 O21 125.3(6) no
O22 C21 C22 123.9(7) no
O21 C21 C22 110.7(6) no
N2 C22 C21 108.0(6) no
N2 C22 C23 112.7(5) no
C21 C22 C23 116.0(6) no
N2 C22 H22 106.6 no
C21 C22 H22 106.6 no
C23 C22 H22 106.6 no
C22 N2 H2A 109.5 no
C22 N2 H2B 109.5 no
H2A N2 H2B 109.5 no
C22 N2 H2C 109.5 no
H2A N2 H2C 109.5 no
H2B N2 H2C 109.5 no
C24 C23 C25 110.5(7) no
C24 C23 C22 110.5(7) no
C25 C23 C22 114.2(7) no
C24 C23 H23 107.1 no
C25 C23 H23 107.1 no
C22 C23 H23 107.1 no
C23 C24 H24A 109.5 no
C23 C24 H24B 109.5 no
H24A C24 H24B 109.5 no
C23 C24 H24C 109.5 no
H24A C24 H24C 109.5 no
H24B C24 H24C 109.5 no
C26 C25 C23 116.4(7) no
C26 C25 H25A 108.2 no
C23 C25 H25A 108.2 no
C26 C25 H25B 108.2 no
C23 C25 H25B 108.2 no
H25A C25 H25B 107.3 no
C25 C26 H26A 109.5 no
C25 C26 H26B 109.5 no
H26A C26 H26B 109.5 no
C25 C26 H26C 109.5 no
H26A C26 H26C 109.5 no
H26B C26 H26C 109.5 no
C31 O31 H31 109.5 no
O32 C31 O31 125.3(7) no
O32 C31 C32 122.2(7) no
O31 C31 C32 112.4(6) no
N3 C32 C33 113.1(6) no
N3 C32 C31 106.1(5) no
C33 C32 C31 114.0(6) no
N3 C32 H32 107.8 no
C33 C32 H32 107.8 no
C31 C32 H32 107.8 no
C32 N3 H3A 109.5 no
C32 N3 H3B 109.5 no
H3A N3 H3B 109.5 no
C32 N3 H3C 109.5 no
H3A N3 H3C 109.5 no
H3B N3 H3C 109.5 no
C32 C33 C35 113.3(6) no
C32 C33 C34 110.7(7) no
C35 C33 C34 112.3(6) no
C32 C33 H33 106.7 no
C35 C33 H33 106.7 no
C34 C33 H33 106.7 no
C33 C34 H34A 109.5 no
C33 C34 H34B 109.5 no
H34A C34 H34B 109.5 no
C33 C34 H34C 109.5 no
H34A C34 H34C 109.5 no
H34B C34 H34C 109.5 no
C33 C35 C36 115.2(7) no
C33 C35 H35A 108.5 no
C36 C35 H35A 108.5 no
C33 C35 H35B 108.5 no
C36 C35 H35B 108.5 no
H35A C35 H35B 107.5 no
C35 C36 H36A 109.5 no
C35 C36 H36B 109.5 no
H36A C36 H36B 109.5 no
C35 C36 H36C 109.5 no
H36A C36 H36C 109.5 no
H36B C36 H36C 109.5 no

loop_
_geom_bond_atom_site_label_1
_geom_bond_atom_site_label_2
_geom_bond_site_symmetry_2
_geom_bond_distance
_geom_bond_publ_flag
S1 O4 . 1.439(4) no
S1 O3 . 1.439(5) no
S1 O1 . 1.446(5) no
S1 O2 . 1.537(5) yes
O2 H2 . .8200 no
S2 O8 . 1.454(5) no
S2 O5 . 1.458(5) no
S2 O7 . 1.464(5) no
S2 O6 . 1.489(4) no
O11 C11 . 1.316(7) yes
O11 H11 . .8200 no
O12 C11 . 1.191(7) yes
C11 C12 . 1.495(9) no
C12 N1 . 1.494(7) no
C12 C13 . 1.526(9) no
C12 H12 . .9800 no
N1 H1A . .8900 no
N1 H1B . .8900 no
N1 H1C . .8900 no
C13 C15 . 1.528(9) no
C13 C14 . 1.539(10) no
C13 H13 . .9800 no
C14 H14A . .9600 no
C14 H14B . .9600 no
C14 H14C . .9600 no
C15 C16 . 1.517(10) no
C15 H15A . .9700 no
C15 H15B . .9700 no
C16 H16A . .9600 no
C16 H16B . .9600 no
C16 H16C . .9600 no
O21 C21 . 1.330(8) yes
O21 H21 . .8200 no
O22 C21 . 1.190(8) yes
C21 C22 . 1.502(9) no
C22 N2 . 1.501(7) no
C22 C23 . 1.539(9) no
C22 H22 . .9800 no
N2 H2A . .8900 no
N2 H2B . .8900 no
N2 H2C . .8900 no
C23 C24 . 1.515(10) no
C23 C25 . 1.521(11) no
C23 H23 . .9800 no
C24 H24A . .9600 no
C24 H24B . .9600 no
C24 H24C . .9600 no
C25 C26 . 1.495(11) no
C25 H25A . .9700 no
C25 H25B . .9700 no
C26 H26A . .9600 no
C26 H26B . .9600 no
C26 H26C . .9600 no
O31 C31 . 1.303(7) yes
O31 H31 . .8200 no
O32 C31 . 1.203(8) yes
C31 C32 . 1.523(10) no
C32 N3 . 1.496(7) no
C32 C33 . 1.511(9) no
C32 H32 . .9800 no
N3 H3A . .8900 no
N3 H3B . .8900 no
N3 H3C . .8900 no
C33 C35 . 1.514(10) no
C33 C34 . 1.538(11) no
C33 H33 . .9800 no
C34 H34A . .9600 no
C34 H34B . .9600 no
C34 H34C . .9600 no
C35 C36 . 1.519(10) no
C35 H35A . .9700 no
C35 H35B . .9700 no
C36 H36A . .9600 no
C36 H36B . .9600 no
C36 H36C . .9600 no

loop_
_geom_hbond_atom_site_label_D
_geom_hbond_atom_site_label_H
_geom_hbond_atom_site_label_A
_geom_hbond_site_symmetry_A
_geom_hbond_distance_DH
_geom_hbond_distance_HA
_geom_hbond_distance_DA
_geom_hbond_angle_DHA
O2 H2 O6 . .82 1.71 2.502(7) 163
O11 H11 O1 4_545 .82 1.87 2.671(6) 167
N1 H1A O4 . .89 1.92 2.802(6) 169
N1 H1B O8 . .89 2.09 2.900(8) 152
N1 H1C O7 1_455 .89 2.02 2.887(7) 163
O21 H21 O8 4_655 .82 1.83 2.631(6) 167
N2 H2A O5 . .89 2.03 2.864(6) 155
N2 H2B O1 . .89 2.07 2.828(7) 143
N2 H2C O3 1_655 .89 2.06 2.819(7) 143
O31 H31 O7 3_466 .82 1.80 2.588(7) 161
N3 H3A O2 1_655 .89 2.26 3.002(7) 141
N3 H3A O3 1_655 .89 2.40 3.033(7) 129
N3 H3B O6 . .89 1.97 2.797(7) 154
N3 H3C O32 3_566 .89 1.97 2.786(7) 152

loop_
_geom_torsion_atom_site_label_1
_geom_torsion_atom_site_label_2
_geom_torsion_atom_site_label_3
_geom_torsion_atom_site_label_4
_geom_torsion
_geom_torsion_publ_flag
O12 C11 C12 N1 -13.4(11) no
O11 C11 C12 N1 170.6(6) no
O12 C11 C12 C13 110.2(8) no
O11 C11 C12 C13 -65.8(9) no
N1 C12 C13 C15 -162.5(5) yes
C11 C12 C13 C15 75.8(8) no
N1 C12 C13 C14 71.7(7) yes
C11 C12 C13 C14 -50.1(9) no
C12 C13 C15 C16 164.5(7) yes
C14 C13 C15 C16 -69.4(8) yes
O22 C21 C22 N2 4.3(10) no
O21 C21 C22 N2 -177.5(5) no
O22 C21 C22 C23 131.8(8) no
O21 C21 C22 C23 -50.0(9) no
N2 C22 C23 C24 -71.1(8) yes
C21 C22 C23 C24 163.7(7) no
N2 C22 C23 C25 54.1(8) yes
C21 C22 C23 C25 -71.1(9) no
C24 C23 C25 C26 -171.1(7) yes
C22 C23 C25 C26 63.7(10) yes
O32 C31 C32 N3 11.1(9) no
O31 C31 C32 N3 -172.9(6) no
O32 C31 C32 C33 136.2(7) no
O31 C31 C32 C33 -47.7(8) no
N3 C32 C33 C35 59.7(9) yes
C31 C32 C33 C35 -61.7(8) no
N3 C32 C33 C34 -67.5(8) yes
C31 C32 C33 C34 171.1(6) no
C32 C33 C35 C36 169.3(8) yes
C34 C33 C35 C36 -64.4(10) yes

loop_
_cod_related_entry_id
_cod_related_entry_database
_cod_related_entry_code
1 ChemSpider 30654614
